data_4123691
loop_
_publ_author_name
'Wang, Xueqiang'
'Liu, Yu'
'Martin, Ruben'

_publ_section_title
;
 Ni-Catalyzed Divergent Cyclization/Carboxylation of Unactivated Primary
 and Secondary Alkyl Halides with CO2.
;
_journal_issue 20
_journal_name_full 'Journal of the American Chemical Society'
_journal_page_first 6476
_journal_page_last 6479
_journal_paper_doi 10.1021/jacs.5b03340
_journal_volume 137
_journal_year 2015
_chemical_formula_sum 'C15 H18 O2'
_chemical_formula_weight 230.29
_chemical_name_systematic
;
 ?
;
_space_group_IT_number 14
_space_group_name_Hall '-P 2yn'
_symmetry_cell_setting monoclinic
_symmetry_space_group_name_Hall '-P 2yn'
_symmetry_space_group_name_H-M 'P 1 21/n 1'
_atom_sites_solution_hydrogens geom
_audit_creation_method SHELXL-2014
_cell_angle_alpha 90
_cell_angle_beta 106.256(3)
_cell_angle_gamma 90
_cell_formula_units_Z 4
_cell_length_a 14.6838(19)
_cell_length_b 5.5897(7)
_cell_length_c 16.502(2)
_cell_measurement_reflns_used 6840
_cell_measurement_temperature 100(2)
_cell_measurement_theta_max 33.79
_cell_measurement_theta_min 2.19
_cell_volume 1300.3(3)
_computing_cell_refinement 'Bruker APEX2 v2011.4-0'
_computing_data_collection 'Bruker APEX2 v2011.4-0'
_computing_data_reduction 'Bruker SAINT V7.60A'
_computing_molecular_graphics 'Bruker SHELXTL'
_computing_publication_material 'Bruker SHELXTL'
_computing_structure_refinement 'SHELXL-2014 (Sheldrick, 2014)'
_computing_structure_solution Sir2011
_diffrn_ambient_temperature 100(2)
_diffrn_detector_area_resol_mean 512
_diffrn_detector_type '4K CCD area detector APEX II'
_diffrn_measured_fraction_theta_full 0.971
_diffrn_measured_fraction_theta_max 0.927
_diffrn_measurement_device_type 'Kappa 4-axis goniometer bruker-nonius'
_diffrn_measurement_method
;
 Fullsphere data collection, phi and omega scans
;
_diffrn_measurement_specimen_support 'magnetic support with MicroMount'
_diffrn_radiation_monochromator 'Multilayer Montel 200 mirrors'
_diffrn_radiation_type MoK\a
_diffrn_radiation_wavelength 0.71073
_diffrn_reflns_av_R_equivalents 0.0438
_diffrn_reflns_av_unetI/netI 0.0448
_diffrn_reflns_Laue_measured_fraction_full 0.971
_diffrn_reflns_Laue_measured_fraction_max 0.927
_diffrn_reflns_limit_h_max 17
_diffrn_reflns_limit_h_min -22
_diffrn_reflns_limit_k_max 5
_diffrn_reflns_limit_k_min -8
_diffrn_reflns_limit_l_max 22
_diffrn_reflns_limit_l_min -23
_diffrn_reflns_number 14737
_diffrn_reflns_point_group_measured_fraction_full 0.971
_diffrn_reflns_point_group_measured_fraction_max 0.927
_diffrn_reflns_theta_full 25.242
_diffrn_reflns_theta_max 33.790
_diffrn_reflns_theta_min 2.186
_diffrn_source 'Rotating anode X-ray tube'
_diffrn_source_current 70
_diffrn_source_power 50
_diffrn_source_size '0.3 mm x 0.3 mm fine focus'
_diffrn_source_type 'Bruker-Nonius FR 591'
_exptl_absorpt_coefficient_mu 0.077
_exptl_absorpt_correction_T_max 1.000
_exptl_absorpt_correction_T_min 0.942
_exptl_absorpt_correction_type empirical
_exptl_absorpt_process_details
; 
 SADABS Version 2008/1 Bruker-Nonius
 Blessing, Acta Cryst. (1995) A51 33-38
;
_exptl_crystal_colour colourless
_exptl_crystal_density_diffrn 1.176
_exptl_crystal_description plate
_exptl_crystal_F_000 496
_exptl_crystal_size_max 0.04
_exptl_crystal_size_mid 0.01
_exptl_crystal_size_min 0.001
_refine_diff_density_max 0.458
_refine_diff_density_min -0.195
_refine_diff_density_rms 0.054
_refine_ls_extinction_method none
_refine_ls_goodness_of_fit_ref 1.026
_refine_ls_hydrogen_treatment constr
_refine_ls_matrix_type full
_refine_ls_number_parameters 156
_refine_ls_number_reflns 4851
_refine_ls_number_restraints 0
_refine_ls_restrained_S_all 1.026
_refine_ls_R_factor_all 0.0551
_refine_ls_R_factor_gt 0.0468
_refine_ls_shift/su_max 0.001
_refine_ls_shift/su_mean 0.000
_refine_ls_structure_factor_coef Fsqd
_refine_ls_weighting_details 'w=1/[\s^2^(Fo^2^)+(0.0807P)^2^+0.2003P] where P=(Fo^2^+2Fc^2^)/3'
_refine_ls_weighting_scheme calc
_refine_ls_wR_factor_gt 0.1341
_refine_ls_wR_factor_ref 0.1421
_reflns_Friedel_coverage 0.000
_reflns_number_gt 4061
_reflns_number_total 4851
_reflns_threshold_expression 'I > 2\s(I)'
_cod_data_source_file ja5b03340_si_002.cif
_cod_data_source_block YL03178_0m
_cod_depositor_comments
;
The following automatic conversions were performed:

'_symmetry_cell_setting' value 'Monoclinic' changed to 'monoclinic'
according to
/usr/data/users/saulius/crontab/automatic-downloads/rss-feeds/ACS/lib/dictionaries/cif_core.dic
dictionary named 'cif_core.dic' version 2.4.2 from 2011-04-26.

Automatic conversion script
Id: cif_fix_values 3271 2015-04-21 07:52:19Z andrius 

 Adding full bibliography for 4123690--4123692.cif.
;
_cod_original_sg_symbol_H-M P2(1)/n
_cod_database_code 4123691
_shelx_space_group_comment
;
The symmetry employed for this shelxl refinement is uniquely defined
by the following loop, which should always be used as a source of
symmetry information in preference to the above space-group names.
They are only intended as comments.
;
_shelx_estimated_absorpt_t_min 0.997
_shelx_estimated_absorpt_t_max 1.000
_shelxl_version_number 2014-3

loop_
_space_group_symop_operation_xyz
'x, y, z'
'-x+1/2, y+1/2, -z+1/2'
'-x, -y, -z'
'x-1/2, -y-1/2, z-1/2'

loop_
_atom_site_label
_atom_site_type_symbol
_atom_site_fract_x
_atom_site_fract_y
_atom_site_fract_z
_atom_site_U_iso_or_equiv
_atom_site_adp_type
_atom_site_occupancy
_atom_site_site_symmetry_order
_atom_site_calc_flag
_atom_site_refinement_flags_posn
_atom_site_refinement_flags_adp
C1 C 0.09034(5) 0.24750(14) 1.00031(5) 0.01765(15) Uani 1 1 d . .
C2 C 0.16719(5) 0.41877(13) 1.00124(5) 0.01563(14) Uani 1 1 d . .
C3 C 0.16698(5) 0.54729(13) 0.93187(5) 0.01674(14) Uani 1 1 d . .
C4 C 0.09159(5) 0.55314(16) 0.84746(5) 0.02135(16) Uani 1 1 d . .
H4A H 0.0308 0.6143 0.8542 0.026 Uiso 1 1 calc R U
H4B H 0.0810 0.3911 0.8223 0.026 Uiso 1 1 calc R U
C5 C 0.13067(6) 0.72234(17) 0.79170(6) 0.02516(18) Uani 1 1 d . .
H5A H 0.1643 0.6317 0.7573 0.030 Uiso 1 1 calc R U
H5B H 0.0790 0.8163 0.7536 0.030 Uiso 1 1 calc R U
C6 C 0.19919(7) 0.88550(16) 0.85505(6) 0.02766(19) Uani 1 1 d . .
H6A H 0.1646 1.0157 0.8744 0.033 Uiso 1 1 calc R U
H6B H 0.2468 0.9566 0.8299 0.033 Uiso 1 1 calc R U
C7 C 0.24661(6) 0.71628(15) 0.92833(5) 0.02207(16) Uani 1 1 d . .
H7 H 0.2682 0.8086 0.9822 0.026 Uiso 1 1 calc R U
C8 C 0.33043(6) 0.5762(2) 0.91260(7) 0.0325(2) Uani 1 1 d . .
H8A H 0.3461 0.4397 0.9523 0.039 Uiso 1 1 calc R U
H8B H 0.3115 0.5110 0.8545 0.039 Uiso 1 1 calc R U
C9 C 0.41799(9) 0.7327(4) 0.92394(13) 0.0737(6) Uani 1 1 d . .
H9A H 0.4033 0.8651 0.8834 0.110 Uiso 1 1 calc R U
H9B H 0.4698 0.6368 0.9142 0.110 Uiso 1 1 calc R U
H9C H 0.4372 0.7968 0.9815 0.110 Uiso 1 1 calc R U
C10 C 0.24508(5) 0.43496(13) 1.08183(5) 0.01546(14) Uani 1 1 d . .
C11 C 0.24912(6) 0.62359(15) 1.13807(5) 0.02131(16) Uani 1 1 d . .
H11 H 0.2027 0.7467 1.1244 0.026 Uiso 1 1 calc R U
C12 C 0.32076(7) 0.63294(16) 1.21421(5) 0.02569(18) Uani 1 1 d . .
H12 H 0.3229 0.7619 1.2522 0.031 Uiso 1 1 calc R U
C13 C 0.38884(6) 0.45427(17) 1.23448(5) 0.02335(17) Uani 1 1 d . .
H13 H 0.4379 0.4614 1.2861 0.028 Uiso 1 1 calc R U
C14 C 0.38525(6) 0.26503(16) 1.17924(6) 0.02468(18) Uani 1 1 d . .
H14 H 0.4316 0.1418 1.1933 0.030 Uiso 1 1 calc R U
C15 C 0.31389(6) 0.25581(15) 1.10340(5) 0.02225(17) Uani 1 1 d . .
H15 H 0.3119 0.1260 1.0658 0.027 Uiso 1 1 calc R U
O1 O 0.02091(5) 0.21702(15) 0.93792(4) 0.03295(19) Uani 1 1 d . .
O2 O 0.10107(4) 0.12825(13) 1.07014(4) 0.02729(16) Uani 1 1 d . .
H2 H 0.0574 0.0269 1.0636 0.041 Uiso 1 1 calc R U

loop_
_atom_site_aniso_label
_atom_site_aniso_U_11
_atom_site_aniso_U_22
_atom_site_aniso_U_33
_atom_site_aniso_U_23
_atom_site_aniso_U_13
_atom_site_aniso_U_12
C1 0.0143(3) 0.0232(3) 0.0139(3) 0.0028(2) 0.0014(2) -0.0019(2)
C2 0.0146(3) 0.0179(3) 0.0133(3) 0.0003(2) 0.0021(2) -0.0015(2)
C3 0.0176(3) 0.0175(3) 0.0148(3) 0.0003(2) 0.0040(2) -0.0006(2)
C4 0.0205(3) 0.0267(4) 0.0151(3) 0.0043(3) 0.0021(3) 0.0001(3)
C5 0.0268(4) 0.0318(4) 0.0176(4) 0.0076(3) 0.0072(3) 0.0034(3)
C6 0.0389(5) 0.0204(4) 0.0269(4) 0.0049(3) 0.0146(4) -0.0016(3)
C7 0.0268(4) 0.0216(3) 0.0176(4) -0.0007(2) 0.0059(3) -0.0082(3)
C8 0.0196(4) 0.0461(6) 0.0322(5) 0.0088(4) 0.0080(3) -0.0015(3)
C9 0.0250(5) 0.0971(14) 0.0948(13) 0.0485(11) 0.0101(6) -0.0143(6)
C10 0.0150(3) 0.0176(3) 0.0129(3) -0.0003(2) 0.0025(2) -0.0020(2)
C11 0.0253(3) 0.0214(3) 0.0157(4) -0.0028(2) 0.0032(3) 0.0016(3)
C12 0.0312(4) 0.0266(4) 0.0165(4) -0.0057(3) 0.0021(3) -0.0023(3)
C13 0.0204(3) 0.0319(4) 0.0150(4) -0.0015(3) 0.0004(3) -0.0050(3)
C14 0.0192(3) 0.0294(4) 0.0210(4) -0.0016(3) -0.0017(3) 0.0029(3)
C15 0.0203(3) 0.0222(3) 0.0198(4) -0.0048(3) -0.0016(3) 0.0025(2)
O1 0.0233(3) 0.0502(4) 0.0184(3) 0.0110(3) -0.0055(2) -0.0177(3)
O2 0.0214(3) 0.0361(4) 0.0200(3) 0.0120(2) -0.0015(2) -0.0098(2)

loop_
_atom_type_symbol
_atom_type_description
_atom_type_scat_dispersion_real
_atom_type_scat_dispersion_imag
_atom_type_scat_source
C C 0.0033 0.0016 'International Tables Vol C Tables 4.2.6.8 and 6.1.1.4'
H H 0.0000 0.0000 'International Tables Vol C Tables 4.2.6.8 and 6.1.1.4'
O O 0.0106 0.0060 'International Tables Vol C Tables 4.2.6.8 and 6.1.1.4'

loop_
_geom_angle_atom_site_label_1
_geom_angle_atom_site_label_2
_geom_angle_atom_site_label_3
_geom_angle
O1 C1 O2 122.12(7)
O1 C1 C2 123.05(7)
O2 C1 C2 114.83(6)
C3 C2 C1 121.04(6)
C3 C2 C10 122.79(6)
C1 C2 C10 116.15(6)
C2 C3 C7 123.02(7)
C2 C3 C4 128.11(7)
C7 C3 C4 108.86(6)
C3 C4 C5 105.30(6)
C6 C5 C4 103.97(7)
C5 C6 C7 103.67(7)
C3 C7 C6 103.23(7)
C3 C7 C8 110.53(7)
C6 C7 C8 112.76(8)
C9 C8 C7 111.97(12)
C11 C10 C15 118.66(7)
C11 C10 C2 121.15(7)
C15 C10 C2 120.16(7)
C10 C11 C12 120.54(7)
C13 C12 C11 120.08(8)
C12 C13 C14 119.90(7)
C13 C14 C15 120.00(8)
C14 C15 C10 120.82(7)

loop_
_geom_bond_atom_site_label_1
_geom_bond_atom_site_label_2
_geom_bond_distance
C1 O1 1.2413(9)
C1 O2 1.3021(10)
C1 C2 1.4766(10)
C2 C3 1.3506(11)
C2 C10 1.4945(10)
C3 C7 1.5169(11)
C3 C4 1.5178(10)
C4 C5 1.5382(12)
C5 C6 1.5323(14)
C6 C7 1.5395(13)
C7 C8 1.5410(14)
C8 C9 1.5226(17)
C10 C11 1.3949(11)
C10 C15 1.3960(10)
C11 C12 1.3957(11)
C12 C13 1.3862(13)
C13 C14 1.3877(13)
C14 C15 1.3902(11)

loop_
_geom_torsion_atom_site_label_1
_geom_torsion_atom_site_label_2
_geom_torsion_atom_site_label_3
_geom_torsion_atom_site_label_4
_geom_torsion
O1 C1 C2 C3 -2.19(13)
O2 C1 C2 C3 177.34(8)
O1 C1 C2 C10 179.42(8)
O2 C1 C2 C10 -1.05(10)
C1 C2 C3 C7 -176.92(7)
C10 C2 C3 C7 1.36(12)
C1 C2 C3 C4 3.62(12)
C10 C2 C3 C4 -178.10(7)
C2 C3 C4 C5 -177.93(8)
C7 C3 C4 C5 2.55(9)
C3 C4 C5 C6 -25.05(9)
C4 C5 C6 C7 38.08(9)
C2 C3 C7 C6 -158.79(8)
C4 C3 C7 C6 20.76(9)
C2 C3 C7 C8 80.39(10)
C4 C3 C7 C8 -100.06(8)
C5 C6 C7 C3 -36.09(9)
C5 C6 C7 C8 83.20(9)
C3 C7 C8 C9 -169.97(10)
C6 C7 C8 C9 75.06(12)
C3 C2 C10 C11 79.69(10)
C1 C2 C10 C11 -101.95(9)
C3 C2 C10 C15 -102.34(9)
C1 C2 C10 C15 76.02(10)
C15 C10 C11 C12 0.19(12)
C2 C10 C11 C12 178.19(8)
C10 C11 C12 C13 0.15(14)
C11 C12 C13 C14 -0.50(14)
C12 C13 C14 C15 0.51(14)
C13 C14 C15 C10 -0.17(14)
C11 C10 C15 C14 -0.18(13)
C2 C10 C15 C14 -178.20(8)
